data_7231462
loop_
_publ_author_name
'Hutchins, Kristin M.'
'Unruh, Daniel K.'
'Carpenter, Dontrell D.'
'Groeneman, Ryan H.'

_publ_section_title
;
 Thermal expansion along one-dimensional chains and two-dimensional sheets
 within co-crystals based on halogen or hydrogen bonds
;
_journal_issue 45
_journal_name_full CrystEngComm
_journal_page_first 7232
_journal_paper_doi 10.1039/C8CE01090K
_journal_volume 20
_journal_year 2018
_chemical_formula_sum 'C18 H8 F4 I2 N2'
_chemical_formula_weight 582.06
_space_group_IT_number 58
_space_group_name_Hall '-P 2 2n'
_space_group_name_H-M_alt 'P n n m'
_symmetry_cell_setting orthorhombic
_symmetry_Int_Tables_number 58
_symmetry_space_group_name_Hall '-P 2 2n'
_symmetry_space_group_name_H-M 'P n n m'
_atom_sites_solution_hydrogens geom
_atom_sites_solution_primary dual
_atom_sites_solution_secondary difmap
_audit_creation_date 2018-05-08T15:00:33-00:00
_audit_creation_method 'WinGX routine CIF_UPDATE'
_audit_update_record
;
2018-06-18 deposited with the CCDC.
2018-08-30 downloaded from the CCDC.
;
_cell_angle_alpha 90
_cell_angle_beta 90
_cell_angle_gamma 90
_cell_formula_units_Z 2
_cell_length_a 15.6537(5)
_cell_length_b 5.2381(2)
_cell_length_c 11.0524(3)
_cell_measurement_reflns_used 6346
_cell_measurement_temperature 211(2)
_cell_measurement_theta_max 31.54
_cell_measurement_theta_min 3.69
_cell_volume 906.25(5)
_computing_cell_refinement 'Bruker SAINT'
_computing_data_collection 'Bruker APEX2'
_computing_data_reduction 'Bruker SAINT'
_computing_structure_refinement 'SHELXL-2016/6 (Sheldrick, 2016)'
_computing_structure_solution 'SHELXT 2014/4 (Sheldrick, 2014)'
_diffrn_ambient_temperature 211(2)
_diffrn_measured_fraction_theta_full 1
_diffrn_measured_fraction_theta_max 0.996
_diffrn_measurement_device_type 'Bruker APEX-II CCD'
_diffrn_measurement_method '\f and \w scans'
_diffrn_radiation_monochromator graphite
_diffrn_radiation_source 'fine-focus sealed tube'
_diffrn_radiation_type MoK\a
_diffrn_radiation_wavelength 0.71073
_diffrn_reflns_av_R_equivalents 0.0324
_diffrn_reflns_av_unetI/netI 0.0189
_diffrn_reflns_Laue_measured_fraction_full 1
_diffrn_reflns_Laue_measured_fraction_max 0.996
_diffrn_reflns_limit_h_max 23
_diffrn_reflns_limit_h_min -23
_diffrn_reflns_limit_k_max 4
_diffrn_reflns_limit_k_min -7
_diffrn_reflns_limit_l_max 16
_diffrn_reflns_limit_l_min -13
_diffrn_reflns_number 9715
_diffrn_reflns_point_group_measured_fraction_full 1
_diffrn_reflns_point_group_measured_fraction_max 0.996
_diffrn_reflns_theta_full 25.242
_diffrn_reflns_theta_max 31.566
_diffrn_reflns_theta_min 2.256
_exptl_absorpt_coefficient_mu 3.513
_exptl_absorpt_correction_T_max 0.8623
_exptl_absorpt_correction_T_min 0.7287
_exptl_absorpt_correction_type multi-scan
_exptl_absorpt_process_details SADABS
_exptl_crystal_colour colourless
_exptl_crystal_density_diffrn 2.133
_exptl_crystal_description plate
_exptl_crystal_F_000 544
_exptl_crystal_size_max 0.419
_exptl_crystal_size_mid 0.353
_exptl_crystal_size_min 0.067
_refine_diff_density_max 0.437
_refine_diff_density_min -0.472
_refine_diff_density_rms 0.106
_refine_ls_extinction_method none
_refine_ls_goodness_of_fit_ref 1.131
_refine_ls_hydrogen_treatment constr
_refine_ls_matrix_type full
_refine_ls_number_parameters 67
_refine_ls_number_reflns 1584
_refine_ls_number_restraints 0
_refine_ls_restrained_S_all 1.131
_refine_ls_R_factor_all 0.0185
_refine_ls_R_factor_gt 0.0166
_refine_ls_shift/su_max 0.002
_refine_ls_shift/su_mean 0
_refine_ls_structure_factor_coef Fsqd
_refine_ls_weighting_details 'w=1/[\s^2^(Fo^2^)+(0.0162P)^2^+0.3282P] where P=(Fo^2^+2Fc^2^)/3'
_refine_ls_weighting_scheme calc
_refine_ls_wR_factor_gt 0.0406
_refine_ls_wR_factor_ref 0.0415
_reflns_number_gt 1478
_reflns_number_total 1584
_reflns_threshold_expression 'I > 2\s(I)'
_cod_data_source_file c8ce01090k2.cif
_cod_data_source_block diIBPA_210k
_cod_depositor_comments 'Adding full bibliography for 7231456--7231470.cif.'
_cod_database_code 7231462
_shelx_estimated_absorpt_t_min 0.321
_shelx_estimated_absorpt_t_max 0.799

loop_
_symmetry_equiv_pos_as_xyz
'x, y, z'
'-x, -y, z'
'-x+1/2, y+1/2, -z+1/2'
'x+1/2, -y+1/2, -z+1/2'
'-x, -y, -z'
'x, y, -z'
'x-1/2, -y-1/2, z-1/2'
'-x-1/2, y-1/2, z-1/2'

loop_
_atom_site_label
_atom_site_type_symbol
_atom_site_fract_x
_atom_site_fract_y
_atom_site_fract_z
_atom_site_U_iso_or_equiv
_atom_site_adp_type
_atom_site_occupancy
_atom_site_calc_flag
I1 I 0.84110(2) 0.47394(2) 0.5 0.02460(5) Uani 1 d
C6 C 0.52683(15) 0.4197(4) 0.5 0.0286(4) Uani 1 d
F1 F 0.93989(8) 0.1781(3) 0.71272(9) 0.0530(3) Uani 1 d
N1 N 0.71612(12) -0.1546(4) 0.5 0.0334(4) Uani 1 d
C2 C 0.96862(10) 0.0932(3) 0.60573(13) 0.0275(3) Uani 1 d
C1 C 0.93582(12) 0.1901(4) 0.5 0.0217(4) Uani 1 d
C5 C 0.59119(13) 0.2241(4) 0.5 0.0263(4) Uani 1 d
C4 C 0.62304(11) 0.1275(3) 0.60736(16) 0.0338(3) Uani 1 d
H4 H 0.6029 0.1884 0.6821 0.041 Uiso 1 calc
C3 C 0.68539(12) -0.0610(3) 0.60280(18) 0.0372(4) Uani 1 d
H3 H 0.7069 -0.1255 0.6761 0.045 Uiso 1 calc

loop_
_atom_site_aniso_label
_atom_site_aniso_U_11
_atom_site_aniso_U_22
_atom_site_aniso_U_33
_atom_site_aniso_U_23
_atom_site_aniso_U_13
_atom_site_aniso_U_12
I1 0.01833(7) 0.01863(7) 0.03685(9) 0 0 0.00347(4)
C6 0.0247(9) 0.0263(9) 0.0348(11) 0 0 0.0012(8)
F1 0.0666(8) 0.0668(8) 0.0257(5) -0.0049(5) 0.0043(5) 0.0405(7)
N1 0.0248(8) 0.0242(8) 0.0512(12) 0 0 0.0067(7)
C2 0.0283(7) 0.0291(7) 0.0251(7) -0.0027(6) 0.0021(6) 0.0105(6)
C1 0.0183(8) 0.0174(8) 0.0292(9) 0 0 0.0035(6)
C5 0.0193(8) 0.0201(8) 0.0395(11) 0 0 0.0035(7)
C4 0.0320(8) 0.0345(8) 0.0349(8) 0.0054(7) 0.0080(6) 0.0120(7)
C3 0.0307(8) 0.0341(8) 0.0469(10) 0.0137(8) 0.0037(7) 0.0114(7)

loop_
_atom_type_symbol
_atom_type_description
_atom_type_scat_dispersion_real
_atom_type_scat_dispersion_imag
_atom_type_scat_source
C C 0.0033 0.0016 'International Tables Vol C Tables 4.2.6.8 and 6.1.1.4'
H H 0 0 'International Tables Vol C Tables 4.2.6.8 and 6.1.1.4'
N N 0.0061 0.0033 'International Tables Vol C Tables 4.2.6.8 and 6.1.1.4'
F F 0.0171 0.0103 'International Tables Vol C Tables 4.2.6.8 and 6.1.1.4'
I I -0.4742 1.8119 'International Tables Vol C Tables 4.2.6.8 and 6.1.1.4'

loop_
_geom_angle_atom_site_label_1
_geom_angle_atom_site_label_2
_geom_angle_atom_site_label_3
_geom_angle
_geom_angle_site_symmetry_1
_geom_angle_site_symmetry_3
C6 C6 C5 179.6(3) 5_666 .
C3 N1 C3 117.7(2) . 6_556
F1 C2 C1 120.15(13) . .
F1 C2 C2 118.14(8) . 2_755
C1 C2 C2 121.70(9) . 2_755
C2 C1 C2 116.59(17) 6_556 .
C2 C1 I1 121.71(9) 6_556 .
C2 C1 I1 121.71(9) . .
C4 C5 C4 118.19(19) 6_556 .
C4 C5 C6 120.91(10) 6_556 .
C4 C5 C6 120.91(10) . .
C5 C4 C3 118.83(16) . .
C5 C4 H4 120.6 . .
C3 C4 H4 120.6 . .
N1 C3 C4 123.24(17) . .
N1 C3 H3 118.4 . .
C4 C3 H3 118.4 . .

loop_
_geom_bond_atom_site_label_1
_geom_bond_atom_site_label_2
_geom_bond_distance
_geom_bond_site_symmetry_2
I1 C1 2.0998(18) .
C6 C6 1.189(5) 5_666
C6 C5 1.437(3) .
F1 C2 1.3410(17) .
N1 C3 1.328(2) .
N1 C3 1.328(2) 6_556
C2 C1 1.3736(18) .
C2 C2 1.385(3) 2_755
C1 C2 1.3736(18) 6_556
C5 C4 1.3829(19) 6_556
C5 C4 1.3830(19) .
C4 C3 1.390(2) .
C4 H4 0.94 .
C3 H3 0.94 .
